data_1526841
loop_
_publ_author_name
'Lee, T.-J.'
'Huang, C.F.'
'Yeh, K.W.'
'Teo, C.C.'
'Khor, T.S.'
'Ku, H.C.'
'Sakabe, K.'
'Huang, Y.'
'Hung, H.H.'
'Sakabe, N.'

_publ_section_title
;
 X-ray structure analysis of Bi2212 using synchrotron source and high
 dynamic range imaging plate detector
;
_journal_name_full 'Chinese Journal of Physics (Taipei)'
_journal_page_first 243
_journal_page_last 261
_journal_volume 38
_journal_year 2000
_chemical_formula_sum 'Bi2 Cu2 O8.5 Pr Sr2'
_chemical_name_systematic 'Bi2 Sr2 Pr Cu2 O8.5'
_space_group_IT_number 66
_symmetry_space_group_name_Hall '-A 2a 2'
_symmetry_space_group_name_H-M 'A m a a'
_cell_angle_alpha 90
_cell_angle_beta 90
_cell_angle_gamma 90
_cell_formula_units_Z 4
_cell_length_a 5.487
_cell_length_b 5.507
_cell_length_c 30.33
_cell_volume 916.479
_citation_journal_id_ASTM CJOPAW
_cod_data_source_file Lee_CJOPAW_2000_113.cif
_cod_data_source_block Bi2Cu2O8.5Pr1Sr2
_cod_original_cell_volume 916.4788
_cod_original_sg_symbol_Hall '-C 2 2c (z,x,y)'
_cod_original_formula_sum 'Bi2 Cu2 O8.5 Pr1 Sr2'
_cod_database_code 1526841

loop_
_symmetry_equiv_pos_as_xyz
x,y,z
x,-y,-z
-x+1/2,y,-z
-x+1/2,-y,z
-x,-y,-z
-x,y,z
x-1/2,-y,z
x-1/2,y,-z
x,y+1/2,z+1/2
x,-y+1/2,-z+1/2
-x+1/2,y+1/2,-z+1/2
-x+1/2,-y+1/2,z+1/2
-x,-y+1/2,-z+1/2
-x,y+1/2,z+1/2
x-1/2,-y+1/2,z+1/2
x-1/2,y+1/2,-z+1/2

loop_
_atom_site_label
_atom_site_type_symbol
_atom_site_fract_x
_atom_site_fract_y
_atom_site_fract_z
_atom_site_occupancy
_atom_site_U_iso_or_equiv
Cu1 Cu+2 0 0.7562 0.1909 1 0.0
O6 O-2 0.25 0.5 0.0454 0.125 0.0
Pr1 Pr+3 0 0.25 0.25 1 0.0
O2 O-2 0.25 0.5 0.2068 1 0.0
O5 O-2 0.25 0 0.0454 0.125 0.0
Sr1 Sr+2 0 0.2648 0.1343 1 0.0
O1 O-2 0.25 0 0.2068 1 0.0
O3 O-2 0 0.8424 0.1298 1 0.0
Bi1 Bi+3 0 0.7736 0.0501 1 0.0
O4 O-2 0 0.18 0.0642 1 0.0
